data_7123664
loop_
_publ_author_name
'Bahili, Mohammed A.'
'Stokes, Emily C.'
'Amesbury, Robert C.'
'Ould, Darren M. C.'
'Christo, Bashar'
'Horne, Rhian J.'
'Kariuki, Benson M.'
'Stewart, Jack A.'
'Taylor, Rebekah L.'
'Williams, P. Andrew'
'Jones, Matthew D.'
'Harris, Kenneth D. M.'
'Ward, Benjamin D.'

_publ_section_title
;
 Aluminium-catalysed isocyanate trimerization, enhanced by exploiting a
 dynamic coordination sphere
;
_journal_name_full 'Chemical Communications'
_journal_paper_doi 10.1039/C9CC03339D
_journal_year 2019
_chemical_formula_sum 'C24 H12 F9 N3 O3'
_chemical_formula_weight 561.37
_space_group_crystal_system trigonal
_space_group_IT_number 167
_space_group_name_Hall '-R 3 2"c'
_space_group_name_H-M_alt 'R -3 c :H'
_symmetry_space_group_name_Hall '-R 3 2"c'
_symmetry_space_group_name_H-M 'R -3 c :H'
_atom_sites_solution_hydrogens geom
_atom_sites_solution_primary direct
_audit_creation_method SHELXL-2014/7
_audit_update_record
;
2019-02-08 deposited with the CCDC.    2019-05-14 downloaded from the CCDC.
;
_cell_angle_alpha 90
_cell_angle_beta 90
_cell_angle_gamma 120
_cell_formula_units_Z 6
_cell_length_a 16.3987(7)
_cell_length_b 16.3987(7)
_cell_length_c 18.1743(13)
_cell_measurement_reflns_used 2147
_cell_measurement_temperature 150(2)
_cell_measurement_theta_max 28.2150
_cell_measurement_theta_min 3.9210
_cell_volume 4232.6(4)
_computing_cell_refinement 'CrysAlisPro 1.171.39.45b (Rigaku OD, 2018)'
_computing_data_collection 'CrysAlisPro 1.171.39.45b (Rigaku OD, 2018)'
_computing_data_reduction 'CrysAlisPro 1.171.39.45b (Rigaku OD, 2018)'
_computing_structure_refinement 'SHELXL-2014/7 (Sheldrick, 2014)'
_computing_structure_solution 'SHELXT (Sheldrick, 2014)'
_diffrn_ambient_temperature 150(2)
_diffrn_detector_area_resol_mean 10.5082
_diffrn_measured_fraction_theta_full 0.993
_diffrn_measured_fraction_theta_max 0.934
_diffrn_measurement_device_type 'SuperNova, Dual, Cu at home/near, Atlas'
_diffrn_measurement_method '\w scans'
_diffrn_radiation_type MoK\a
_diffrn_radiation_wavelength 0.71073
_diffrn_reflns_av_R_equivalents 0.0243
_diffrn_reflns_av_unetI/netI 0.0160
_diffrn_reflns_Laue_measured_fraction_full 0.993
_diffrn_reflns_Laue_measured_fraction_max 0.934
_diffrn_reflns_limit_h_max 15
_diffrn_reflns_limit_h_min -21
_diffrn_reflns_limit_k_max 20
_diffrn_reflns_limit_k_min -22
_diffrn_reflns_limit_l_max 24
_diffrn_reflns_limit_l_min -24
_diffrn_reflns_number 7152
_diffrn_reflns_point_group_measured_fraction_full 0.993
_diffrn_reflns_point_group_measured_fraction_max 0.934
_diffrn_reflns_theta_full 25.242
_diffrn_reflns_theta_max 29.534
_diffrn_reflns_theta_min 3.958
_diffrn_source 'micro-focus sealed X-ray tube'
_exptl_absorpt_coefficient_mu 0.128
_exptl_absorpt_correction_T_max 1.000
_exptl_absorpt_correction_T_min 0.669
_exptl_absorpt_correction_type gaussian
_exptl_absorpt_process_details
;
CrysAlisPro 1.171.39.45b (Rigaku Oxford Diffraction, 2018)
Numerical absorption correction based on gaussian integration over
            a multifaceted crystal model
Empirical absorption correction using spherical harmonics,
 implemented in SCALE3 ABSPACK scaling algorithm.
;
_exptl_crystal_colour colourless
_exptl_crystal_density_diffrn 1.321
_exptl_crystal_description irregular
_exptl_crystal_F_000 1692
_exptl_crystal_size_max 0.291
_exptl_crystal_size_mid 0.212
_exptl_crystal_size_min 0.164
_refine_diff_density_max 0.305
_refine_diff_density_min -0.343
_refine_diff_density_rms 0.051
_refine_ls_extinction_method none
_refine_ls_goodness_of_fit_ref 1.119
_refine_ls_hydrogen_treatment constr
_refine_ls_matrix_type full
_refine_ls_number_parameters 76
_refine_ls_number_reflns 1238
_refine_ls_number_restraints 48
_refine_ls_restrained_S_all 1.405
_refine_ls_R_factor_all 0.0997
_refine_ls_R_factor_gt 0.0781
_refine_ls_shift/su_max 0.000
_refine_ls_shift/su_mean 0.000
_refine_ls_structure_factor_coef Fsqd
_refine_ls_weighting_details 'w=1/[\s^2^(Fo^2^)+(0.1529P)^2^+4.7980P] where P=(Fo^2^+2Fc^2^)/3'
_refine_ls_weighting_scheme calc
_refine_ls_wR_factor_gt 0.2686
_refine_ls_wR_factor_ref 0.2951
_reflns_Friedel_coverage 0.000
_reflns_number_gt 851
_reflns_number_total 1238
_reflns_threshold_expression 'I > 2\s(I)'
_cod_data_source_file c9cc03339d2.cif
_cod_data_source_block 4CF3C6H4NCO_trimer
_cod_original_cell_volume 4232.6(5)
_cod_database_code 7123664
_shelx_shelxl_version_number 2014/7
_shelx_space_group_comment
;
The symmetry employed for this shelxl refinement is uniquely defined
by the following loop, which should always be used as a source of
symmetry information in preference to the above space-group names.
They are only intended as comments.
;
_shelx_estimated_absorpt_t_min 0.964
_shelx_estimated_absorpt_t_max 0.979
_platon_squeeze_void_probe_radius 1.20

loop_
_space_group_symop_operation_xyz
'x, y, z'
'-y, x-y, z'
'-x+y, -x, z'
'y, x, -z+1/2'
'x-y, -y, -z+1/2'
'-x, -x+y, -z+1/2'
'x+2/3, y+1/3, z+1/3'
'-y+2/3, x-y+1/3, z+1/3'
'-x+y+2/3, -x+1/3, z+1/3'
'y+2/3, x+1/3, -z+5/6'
'x-y+2/3, -y+1/3, -z+5/6'
'-x+2/3, -x+y+1/3, -z+5/6'
'x+1/3, y+2/3, z+2/3'
'-y+1/3, x-y+2/3, z+2/3'
'-x+y+1/3, -x+2/3, z+2/3'
'y+1/3, x+2/3, -z+7/6'
'x-y+1/3, -y+2/3, -z+7/6'
'-x+1/3, -x+y+2/3, -z+7/6'
'-x, -y, -z'
'y, -x+y, -z'
'x-y, x, -z'
'-y, -x, z-1/2'
'-x+y, y, z-1/2'
'x, x-y, z-1/2'
'-x+2/3, -y+1/3, -z+1/3'
'y+2/3, -x+y+1/3, -z+1/3'
'x-y+2/3, x+1/3, -z+1/3'
'-y+2/3, -x+1/3, z-1/6'
'-x+y+2/3, y+1/3, z-1/6'
'x+2/3, x-y+1/3, z-1/6'
'-x+1/3, -y+2/3, -z+2/3'
'y+1/3, -x+y+2/3, -z+2/3'
'x-y+1/3, x+2/3, -z+2/3'
'-y+1/3, -x+2/3, z+1/6'
'-x+y+1/3, y+2/3, z+1/6'
'x+1/3, x-y+2/3, z+1/6'

loop_
_atom_site_label
_atom_site_type_symbol
_atom_site_fract_x
_atom_site_fract_y
_atom_site_fract_z
_atom_site_U_iso_or_equiv
_atom_site_adp_type
_atom_site_occupancy
_atom_site_site_symmetry_order
_atom_site_calc_flag
_atom_site_refinement_flags_posn
_atom_site_refinement_flags_adp
_atom_site_refinement_flags_occupancy
F1 F 0.5320(3) 0.5537(4) 0.6710(3) 0.1182(18) Uani 0.5 1 d D U P
F2 F 0.5921(5) 0.4966(4) 0.7452(4) 0.128(2) Uani 0.5 1 d D U P
F3 F 0.5108(5) 0.5570(5) 0.7888(4) 0.158(3) Uani 0.5 1 d D U P
O1 O 0.84005(14) 1.0000 0.7500 0.0635(8) Uani 1 2 d S T P
N1 N 0.91725(14) 0.91725(14) 0.7500 0.0463(7) Uani 1 2 d S T P
C1 C 0.91343(17) 1.0000 0.7500 0.0466(8) Uani 1 2 d S T P
C2 C 0.82888(18) 0.82888(18) 0.7500 0.0478(8) Uani 1 2 d S T P
C3 C 0.80636(19) 0.76932(19) 0.69058(15) 0.0612(8) Uani 1 1 d . . .
H3 H 0.8479 0.7861 0.6498 0.073 Uiso 1 1 calc R U .
C4 C 0.7226(2) 0.6850(2) 0.6912(2) 0.0767(10) Uani 1 1 d . . .
H4 H 0.7066 0.6426 0.6510 0.092 Uiso 1 1 calc R U .
C5 C 0.6623(2) 0.6623(2) 0.7500 0.0793(13) Uani 1 2 d S T P
C6 C 0.5709(4) 0.5709(4) 0.7500 0.125(2) Uani 1 2 d DS TU P

loop_
_atom_site_aniso_label
_atom_site_aniso_U_11
_atom_site_aniso_U_22
_atom_site_aniso_U_33
_atom_site_aniso_U_23
_atom_site_aniso_U_13
_atom_site_aniso_U_12
F1 0.061(2) 0.092(3) 0.164(4) -0.029(3) -0.026(3) 0.010(2)
F2 0.134(5) 0.051(2) 0.153(5) 0.005(3) -0.014(3) 0.011(3)
F3 0.098(4) 0.123(5) 0.159(5) -0.013(4) 0.035(4) -0.015(3)
O1 0.0426(10) 0.0505(13) 0.100(2) 0.0017(12) 0.0008(6) 0.0252(7)
N1 0.0389(10) 0.0389(10) 0.0596(15) -0.0012(5) 0.0012(5) 0.0183(10)
C1 0.0414(11) 0.0423(15) 0.0563(16) -0.0026(12) -0.0013(6) 0.0212(8)
C2 0.0388(11) 0.0388(11) 0.0644(19) 0.0004(6) -0.0004(6) 0.0183(11)
C3 0.0534(14) 0.0520(13) 0.0716(16) -0.0070(11) 0.0022(11) 0.0214(11)
C4 0.0610(16) 0.0568(16) 0.103(2) -0.0224(15) -0.0079(15) 0.0224(13)
C5 0.0500(14) 0.0500(14) 0.125(4) -0.0060(12) 0.0060(12) 0.0156(17)
C6 0.085(2) 0.085(2) 0.165(5) -0.018(2) 0.018(2) 0.012(3)

loop_
_atom_type_symbol
_atom_type_description
_atom_type_scat_dispersion_real
_atom_type_scat_dispersion_imag
_atom_type_scat_source
C C 0.0033 0.0016 'International Tables Vol C Tables 4.2.6.8 and 6.1.1.4'
H H 0.0000 0.0000 'International Tables Vol C Tables 4.2.6.8 and 6.1.1.4'
N N 0.0061 0.0033 'International Tables Vol C Tables 4.2.6.8 and 6.1.1.4'
O O 0.0106 0.0060 'International Tables Vol C Tables 4.2.6.8 and 6.1.1.4'
F F 0.0171 0.0103 'International Tables Vol C Tables 4.2.6.8 and 6.1.1.4'

loop_
_geom_angle_atom_site_label_1
_geom_angle_atom_site_label_2
_geom_angle_atom_site_label_3
_geom_angle
_geom_angle_site_symmetry_1
_geom_angle_site_symmetry_3
F3 F1 C6 47.0(4) 4_556 .
F3 F2 C6 52.8(6) 4_556 .
F2 F3 C6 85.7(6) 4_556 .
F2 F3 F1 162.1(9) 4_556 4_556
C6 F3 F1 81.4(7) . 4_556
C1 N1 C1 124.5(3) 2_765 .
C1 N1 C2 117.76(13) 2_765 .
C1 N1 C2 117.76(13) . .
O1 C1 N1 122.24(13) . .
O1 C1 N1 122.24(13) . 3_675
N1 C1 N1 115.5(3) . 3_675
C3 C2 C3 121.5(3) . 4_556
C3 C2 N1 119.26(16) . .
C3 C2 N1 119.26(16) 4_556 .
C2 C3 C4 119.0(3) . .
C2 C3 H3 120.5 . .
C4 C3 H3 120.5 . .
C5 C4 C3 119.9(3) . .
C5 C4 H4 120.1 . .
C3 C4 H4 120.1 . .
C4 C5 C4 120.7(4) 4_556 .
C4 C5 C6 119.65(18) 4_556 .
C4 C5 C6 119.65(18) . .
F3 C6 F3 115.6(9) 4_556 .
F3 C6 F2 41.5(5) 4_556 .
F3 C6 F2 115.0(6) . .
F3 C6 F2 115.0(6) 4_556 4_556
F3 C6 F2 41.5(5) . 4_556
F2 C6 F2 144.4(7) . 4_556
F3 C6 C5 122.2(4) 4_556 .
F3 C6 C5 122.2(4) . .
F2 C6 C5 107.8(4) . .
F2 C6 C5 107.8(4) 4_556 .
F3 C6 F1 51.6(5) 4_556 .
F3 C6 F1 107.6(5) . .
F2 C6 F1 92.4(4) . .
F2 C6 F1 77.0(3) 4_556 .
C5 C6 F1 107.4(3) . .
F3 C6 F1 107.6(5) 4_556 4_556
F3 C6 F1 51.6(5) . 4_556
F2 C6 F1 77.0(3) . 4_556
F2 C6 F1 92.4(4) 4_556 4_556
C5 C6 F1 107.4(3) . 4_556
F1 C6 F1 145.2(6) . 4_556

loop_
_geom_bond_atom_site_label_1
_geom_bond_atom_site_label_2
_geom_bond_distance
_geom_bond_site_symmetry_2
F1 F3 1.220(11) 4_556
F1 C6 1.540(5) .
F2 F3 0.948(10) 4_556
F2 C6 1.426(6) .
F3 F2 0.948(10) 4_556
F3 C6 1.139(7) .
F3 F1 1.220(11) 4_556
O1 C1 1.203(4) .
N1 C1 1.3893(18) 2_765
N1 C1 1.3893(18) .
N1 C2 1.449(4) .
C1 N1 1.3893(18) 3_675
C2 C3 1.377(3) .
C2 C3 1.377(3) 4_556
C3 C4 1.378(4) .
C3 H3 0.9500 .
C4 C5 1.375(4) .
C4 H4 0.9500 .
C5 C4 1.375(4) 4_556
C5 C6 1.499(7) .
C6 F3 1.139(7) 4_556
C6 F2 1.426(6) 4_556
C6 F1 1.540(5) 4_556

loop_
_platon_squeeze_void_nr
_platon_squeeze_void_average_x
_platon_squeeze_void_average_y
_platon_squeeze_void_average_z
_platon_squeeze_void_volume
_platon_squeeze_void_count_electrons
_platon_squeeze_void_content
1 0.000 0.000 0.000 104 22 ' '
2 0.000 0.000 0.500 104 22 ' '
3 0.333 0.667 0.667 104 22 ' '
4 0.333 0.667 0.167 104 22 ' '
5 0.667 0.333 0.333 105 22 ' '
6 0.667 0.333 0.833 105 22 ' '
